data_2235771
loop_
_publ_author_name
'Chen, Shu'
'Shi, Daxin'
'Liu, Mingxing'
'Li, Jiarong'

_publ_section_title
;
 7'-Amino-1'<i>H</i>-spiro[cycloheptane-1,2'-pyrimido[4,5-<i>d</i>]pyrimidin]-4'(3'<i>H</i>)-one
;
_journal_coeditor_code CV5317
_journal_issue 8
_journal_name_full 'Acta Crystallographica Section E'
_journal_page_first o2546
_journal_paper_doi 10.1107/S1600536812031492
_journal_volume 68
_journal_year 2012
_chemical_formula_iupac 'C12 H17 N5 O'
_chemical_formula_moiety 'C12 H17 N5 O'
_chemical_formula_sum 'C12 H17 N5 O'
_chemical_formula_weight 247.31
_chemical_name_systematic
;
7'-Amino-1'<i>H</i>-spiro[cycloheptane-1,2'-pyrimido[4,5-<i>d</i>]pyrimidin]-
4'(3'<i>H</i>)-one
;
_space_group_IT_number 14
_symmetry_cell_setting monoclinic
_symmetry_space_group_name_Hall '-P 2yn'
_symmetry_space_group_name_H-M 'P 1 21/n 1'
_atom_sites_solution_hydrogens geom
_atom_sites_solution_primary direct
_atom_sites_solution_secondary difmap
_audit_creation_method SHELXL-97
_cell_angle_alpha 90.00
_cell_angle_beta 110.287(4)
_cell_angle_gamma 90.00
_cell_formula_units_Z 4
_cell_length_a 10.798(3)
_cell_length_b 10.365(3)
_cell_length_c 11.341(3)
_cell_measurement_reflns_used 4105
_cell_measurement_temperature 153(2)
_cell_measurement_theta_max 30.026
_cell_measurement_theta_min 1.965
_cell_volume 1190.6(6)
_computing_cell_refinement 'CrystalClear (Rigaku/MSC, 2009)'
_computing_data_collection 'CrystalClear (Rigaku/MSC, 2009)'
_computing_data_reduction 'CrystalClear (Rigaku/MSC, 2009)'
_computing_molecular_graphics 'CrystalStructure (Rigaku/MSC, 2009)'
_computing_publication_material 'CrystalStructure (Rigaku/MSC, 2009)'
_computing_structure_refinement 'SHELXL97 (Sheldrick, 2008)'
_computing_structure_solution 'SHELXS97 (Sheldrick, 2008)'
_diffrn_ambient_temperature 153(2)
_diffrn_detector_area_resol_mean 28.5714
_diffrn_measured_fraction_theta_full 0.991
_diffrn_measured_fraction_theta_max 0.991
_diffrn_measurement_device_type 'Rigaku AFC10/Saturn724+'
_diffrn_measurement_method 'phi and omega scans'
_diffrn_radiation_monochromator graphite
_diffrn_radiation_source 'Rotating Anode'
_diffrn_radiation_type MoK\a
_diffrn_radiation_wavelength 0.71073
_diffrn_reflns_av_R_equivalents 0.0362
_diffrn_reflns_av_sigmaI/netI 0.0370
_diffrn_reflns_limit_h_max 15
_diffrn_reflns_limit_h_min -15
_diffrn_reflns_limit_k_max 10
_diffrn_reflns_limit_k_min -14
_diffrn_reflns_limit_l_max 15
_diffrn_reflns_limit_l_min -9
_diffrn_reflns_number 9163
_diffrn_reflns_theta_full 30.03
_diffrn_reflns_theta_max 30.03
_diffrn_reflns_theta_min 2.24
_diffrn_standards_decay_% 0
_diffrn_standards_interval_count 0
_diffrn_standards_interval_time 0
_diffrn_standards_number 0
_exptl_absorpt_coefficient_mu 0.094
_exptl_absorpt_correction_type none
_exptl_crystal_colour Colourless
_exptl_crystal_density_diffrn 1.380
_exptl_crystal_density_method 'not measured'
_exptl_crystal_description Block
_exptl_crystal_F_000 528
_exptl_crystal_size_max 0.39
_exptl_crystal_size_mid 0.35
_exptl_crystal_size_min 0.26
_refine_diff_density_max 0.349
_refine_diff_density_min -0.215
_refine_ls_extinction_coef 0.0058(19)
_refine_ls_extinction_method 'SHELXL97 (Sheldrick, 2008)'
_refine_ls_goodness_of_fit_ref 1.000
_refine_ls_hydrogen_treatment mixed
_refine_ls_matrix_type full
_refine_ls_number_parameters 180
_refine_ls_number_reflns 3450
_refine_ls_number_restraints 0
_refine_ls_restrained_S_all 1.000
_refine_ls_R_factor_all 0.0585
_refine_ls_R_factor_gt 0.0544
_refine_ls_shift/su_max 0.000
_refine_ls_shift/su_mean 0.000
_refine_ls_structure_factor_coef Fsqd
_refine_ls_weighting_details 'calc w=1/[\s^2^(Fo^2^)+(0.0495P)^2^+0.9600P] where P=(Fo^2^+2Fc^2^)/3'
_refine_ls_weighting_scheme calc
_refine_ls_wR_factor_gt 0.1263
_refine_ls_wR_factor_ref 0.1291
_reflns_number_gt 3237
_reflns_number_total 3450
_reflns_threshold_expression I>2sigma(I)
_cod_data_source_file cv5317.cif
_cod_data_source_block I
_cod_original_cell_volume 1190.5(6)
_cod_original_sg_symbol_H-M 'P 21/n'
_cod_database_code 2235771
_cod_database_fobs_code 2235771

loop_
_symmetry_equiv_pos_as_xyz
'x, y, z'
'-x+1/2, y+1/2, -z+1/2'
'-x, -y, -z'
'x-1/2, -y-1/2, z-1/2'

loop_
_atom_site_type_symbol
_atom_site_label
_atom_site_fract_x
_atom_site_fract_y
_atom_site_fract_z
_atom_site_U_iso_or_equiv
_atom_site_adp_type
_atom_site_calc_flag
_atom_site_refinement_flags
_atom_site_occupancy
_atom_site_symmetry_multiplicity
O O1 0.50270(10) 0.09029(10) 0.36576(9) 0.0190(2) Uani d . 1 1
N N1 0.59501(11) 0.15243(11) 0.56975(10) 0.0168(2) Uani d . 1 1
N N2 0.76803(11) 0.30528(12) 0.63161(10) 0.0180(2) Uani d . 1 1
N N3 0.83812(11) 0.40875(11) 0.48490(10) 0.0175(2) Uani d . 1 1
N N4 0.71560(11) 0.38221(12) 0.26293(10) 0.0190(2) Uani d . 1 1
N N5 0.90263(12) 0.50418(13) 0.33343(12) 0.0217(3) Uani d . 1 1
C C1 0.55839(13) 0.36082(13) 0.65798(12) 0.0190(3) Uani d . 1 1
H H1A 0.6087 0.4380 0.6996 0.023 Uiso calc R 1 1
H H1B 0.5115 0.3832 0.5687 0.023 Uiso calc R 1 1
C C2 0.45569(14) 0.33082(16) 0.71849(13) 0.0235(3) Uani d . 1 1
H H2A 0.4361 0.2372 0.7106 0.028 Uiso calc R 1 1
H H2B 0.3730 0.3774 0.6723 0.028 Uiso calc R 1 1
C C3 0.50040(16) 0.36863(18) 0.85753(14) 0.0302(4) Uani d . 1 1
H H3A 0.5270 0.4605 0.8652 0.036 Uiso calc R 1 1
H H3B 0.4239 0.3608 0.8861 0.036 Uiso calc R 1 1
C C4 0.61375(15) 0.29004(18) 0.94541(13) 0.0281(3) Uani d . 1 1
H H4A 0.5803 0.2028 0.9536 0.034 Uiso calc R 1 1
H H4B 0.6421 0.3307 1.0296 0.034 Uiso calc R 1 1
C C5 0.73471(14) 0.27534(16) 0.90615(12) 0.0235(3) Uani d . 1 1
H H5A 0.8085 0.2403 0.9779 0.028 Uiso calc R 1 1
H H5B 0.7615 0.3617 0.8862 0.028 Uiso calc R 1 1
C C6 0.71173(14) 0.18714(14) 0.79249(12) 0.0198(3) Uani d . 1 1
H H6A 0.6495 0.1182 0.7958 0.024 Uiso calc R 1 1
H H6B 0.7966 0.1452 0.8002 0.024 Uiso calc R 1 1
C C7 0.65745(12) 0.25199(13) 0.66346(11) 0.0150(2) Uani d . 1 1
C C8 0.57409(12) 0.16677(13) 0.44658(12) 0.0153(2) Uani d . 1 1
C C9 0.64680(12) 0.27115(13) 0.41465(12) 0.0158(2) Uani d . 1 1
C C10 0.75182(12) 0.33111(13) 0.51061(12) 0.0154(2) Uani d . 1 1
C C11 0.81680(12) 0.42899(13) 0.36179(12) 0.0167(3) Uani d . 1 1
C C12 0.63510(13) 0.30267(13) 0.29228(12) 0.0177(3) Uani d . 1 1
H H12 0.5650 0.2648 0.2256 0.021 Uiso calc R 1 1
H H2N 0.8326(19) 0.3443(19) 0.6896(18) 0.026(5) Uiso d . 1 1
H H0A 0.9754(19) 0.5290(18) 0.3921(18) 0.023(4) Uiso d . 1 1
H H0B 0.893(2) 0.514(2) 0.257(2) 0.033(5) Uiso d . 1 1
H H1N 0.557(2) 0.087(2) 0.593(2) 0.035(5) Uiso d . 1 1

loop_
_atom_site_aniso_label
_atom_site_aniso_U_11
_atom_site_aniso_U_22
_atom_site_aniso_U_33
_atom_site_aniso_U_12
_atom_site_aniso_U_13
_atom_site_aniso_U_23
O1 0.0220(5) 0.0204(5) 0.0161(4) -0.0067(4) 0.0087(4) -0.0042(3)
N1 0.0218(5) 0.0164(5) 0.0142(5) -0.0044(4) 0.0089(4) -0.0008(4)
N2 0.0165(5) 0.0254(6) 0.0122(5) -0.0068(4) 0.0050(4) -0.0011(4)
N3 0.0180(5) 0.0208(6) 0.0151(5) -0.0047(4) 0.0075(4) -0.0006(4)
N4 0.0220(5) 0.0207(6) 0.0147(5) -0.0036(4) 0.0066(4) 0.0003(4)
N5 0.0217(6) 0.0278(6) 0.0166(5) -0.0085(5) 0.0077(4) 0.0009(5)
C1 0.0207(6) 0.0194(6) 0.0166(6) 0.0011(5) 0.0062(5) -0.0008(5)
C2 0.0193(6) 0.0331(8) 0.0189(6) 0.0024(5) 0.0076(5) -0.0015(5)
C3 0.0295(7) 0.0423(10) 0.0217(7) 0.0034(7) 0.0127(6) -0.0065(6)
C4 0.0288(7) 0.0405(9) 0.0162(6) -0.0032(6) 0.0091(5) -0.0045(6)
C5 0.0209(6) 0.0346(8) 0.0129(6) -0.0037(5) 0.0033(5) 0.0000(5)
C6 0.0217(6) 0.0234(7) 0.0151(6) 0.0022(5) 0.0074(5) 0.0044(5)
C7 0.0157(5) 0.0180(6) 0.0121(5) -0.0026(4) 0.0057(4) -0.0007(4)
C8 0.0158(5) 0.0166(6) 0.0151(5) -0.0011(4) 0.0073(4) -0.0017(4)
C9 0.0173(5) 0.0171(6) 0.0137(5) -0.0029(4) 0.0064(4) -0.0009(4)
C10 0.0162(5) 0.0171(6) 0.0140(5) -0.0006(4) 0.0065(4) -0.0001(4)
C11 0.0181(6) 0.0174(6) 0.0163(6) -0.0011(4) 0.0080(5) 0.0004(4)
C12 0.0190(6) 0.0196(6) 0.0142(5) -0.0026(5) 0.0054(4) -0.0012(4)

loop_
_atom_type_symbol
_atom_type_description
_atom_type_scat_dispersion_real
_atom_type_scat_dispersion_imag
_atom_type_scat_source
C C 0.0033 0.0016 'International Tables Vol C Tables 4.2.6.8 and 6.1.1.4'
H H 0.0000 0.0000 'International Tables Vol C Tables 4.2.6.8 and 6.1.1.4'
N N 0.0061 0.0033 'International Tables Vol C Tables 4.2.6.8 and 6.1.1.4'
O O 0.0106 0.0060 'International Tables Vol C Tables 4.2.6.8 and 6.1.1.4'

loop_
_geom_angle_atom_site_label_1
_geom_angle_atom_site_label_2
_geom_angle_atom_site_label_3
_geom_angle
C8 N1 C7 123.01(11)
C8 N1 H1N 118.1(14)
C7 N1 H1N 118.0(14)
C10 N2 C7 119.65(10)
C10 N2 H2N 117.5(13)
C7 N2 H2N 119.5(13)
C10 N3 C11 115.90(11)
C12 N4 C11 115.27(11)
C11 N5 H0A 120.4(12)
C11 N5 H0B 118.1(14)
H0A N5 H0B 120.3(19)
C2 C1 C7 115.82(12)
C2 C1 H1A 108.3
C7 C1 H1A 108.3
C2 C1 H1B 108.3
C7 C1 H1B 108.3
H1A C1 H1B 107.4
C1 C2 C3 113.10(12)
C1 C2 H2A 109.0
C3 C2 H2A 109.0
C1 C2 H2B 109.0
C3 C2 H2B 109.0
H2A C2 H2B 107.8
C4 C3 C2 115.65(13)
C4 C3 H3A 108.4
C2 C3 H3A 108.4
C4 C3 H3B 108.4
C2 C3 H3B 108.4
H3A C3 H3B 107.4
C3 C4 C5 115.99(13)
C3 C4 H4A 108.3
C5 C4 H4A 108.3
C3 C4 H4B 108.3
C5 C4 H4B 108.3
H4A C4 H4B 107.4
C4 C5 C6 113.60(12)
C4 C5 H5A 108.8
C6 C5 H5A 108.8
C4 C5 H5B 108.8
C6 C5 H5B 108.8
H5A C5 H5B 107.7
C5 C6 C7 116.11(12)
C5 C6 H6A 108.3
C7 C6 H6A 108.3
C5 C6 H6B 108.3
C7 C6 H6B 108.3
H6A C6 H6B 107.4
N1 C7 N2 107.14(10)
N1 C7 C6 108.14(11)
N2 C7 C6 109.00(10)
N1 C7 C1 110.33(10)
N2 C7 C1 109.07(11)
C6 C7 C1 112.98(11)
O1 C8 N1 121.95(12)
O1 C8 C9 122.43(12)
N1 C8 C9 115.49(11)
C12 C9 C10 115.88(12)
C12 C9 C8 123.65(11)
C10 C9 C8 119.55(11)
N3 C10 N2 119.12(11)
N3 C10 C9 122.00(12)
N2 C10 C9 118.83(12)
N5 C11 N3 117.18(12)
N5 C11 N4 115.99(12)
N3 C11 N4 126.82(12)
N4 C12 C9 123.97(12)
N4 C12 H12 118.0
C9 C12 H12 118.0

loop_
_geom_bond_atom_site_label_1
_geom_bond_atom_site_label_2
_geom_bond_distance
O1 C8 1.2541(16)
N1 C8 1.3437(17)
N1 C7 1.4670(16)
N1 H1N 0.88(2)
N2 C10 1.3488(17)
N2 C7 1.4698(16)
N2 H2N 0.87(2)
N3 C10 1.3376(16)
N3 C11 1.3505(17)
N4 C12 1.3215(17)
N4 C11 1.3552(17)
N5 C11 1.3328(17)
N5 H0A 0.87(2)
N5 H0B 0.84(2)
C1 C2 1.525(2)
C1 C7 1.5408(19)
C1 H1A 0.9900
C1 H1B 0.9900
C2 C3 1.531(2)
C2 H2A 0.9900
C2 H2B 0.9900
C3 C4 1.520(2)
C3 H3A 0.9900
C3 H3B 0.9900
C4 C5 1.527(2)
C4 H4A 0.9900
C4 H4B 0.9900
C5 C6 1.529(2)
C5 H5A 0.9900
C5 H5B 0.9900
C6 C7 1.5304(18)
C6 H6A 0.9900
C6 H6B 0.9900
C8 C9 1.4543(18)
C9 C12 1.3883(18)
C9 C10 1.4144(17)
C12 H12 0.9500

loop_
_geom_hbond_atom_site_label_D
_geom_hbond_atom_site_label_H
_geom_hbond_atom_site_label_A
_geom_hbond_site_symmetry_A
_geom_hbond_distance_DH
_geom_hbond_distance_HA
_geom_hbond_distance_DA
_geom_hbond_angle_DHA
N1 H1N O1 3_656 0.88(2) 2.05(2) 2.9176(16) 167(2)
N2 H2N O1 4_666 0.87(2) 2.30(2) 3.1587(16) 168.3(17)
N5 H0B O1 2_655 0.84(2) 2.22(2) 2.9234(17) 141.4(19)
N5 H0A N3 3_766 0.87(2) 2.11(2) 2.9826(18) 172.5(17)

loop_
_geom_torsion_atom_site_label_1
_geom_torsion_atom_site_label_2
_geom_torsion_atom_site_label_3
_geom_torsion_atom_site_label_4
_geom_torsion
C7 C1 C2 C3 90.57(16)
C1 C2 C3 C4 -67.94(19)
C2 C3 C4 C5 50.1(2)
C3 C4 C5 C6 -71.13(19)
C4 C5 C6 C7 88.34(16)
C8 N1 C7 N2 -41.57(16)
C8 N1 C7 C6 -158.93(12)
C8 N1 C7 C1 77.05(15)
C10 N2 C7 N1 42.90(16)
C10 N2 C7 C6 159.69(12)
C10 N2 C7 C1 -76.53(15)
C5 C6 C7 N1 -158.50(11)
C5 C6 C7 N2 85.34(14)
C5 C6 C7 C1 -36.09(16)
C2 C1 C7 N1 76.85(14)
C2 C1 C7 N2 -165.72(11)
C2 C1 C7 C6 -44.33(15)
C7 N1 C8 O1 -168.59(12)
C7 N1 C8 C9 15.46(18)
O1 C8 C9 C12 5.9(2)
N1 C8 C9 C12 -178.21(12)
O1 C8 C9 C10 -162.74(13)
N1 C8 C9 C10 13.19(18)
C11 N3 C10 N2 179.16(12)
C11 N3 C10 C9 1.64(19)
C7 N2 C10 N3 162.87(12)
C7 N2 C10 C9 -19.52(19)
C12 C9 C10 N3 -2.94(19)
C8 C9 C10 N3 166.53(12)
C12 C9 C10 N2 179.53(12)
C8 C9 C10 N2 -11.01(19)
C10 N3 C11 N5 -178.86(12)
C10 N3 C11 N4 2.2(2)
C12 N4 C11 N5 176.75(13)
C12 N4 C11 N3 -4.3(2)
C11 N4 C12 C9 2.6(2)
C10 C9 C12 N4 0.7(2)
C8 C9 C12 N4 -168.33(13)

loop_
_cod_related_entry_id
_cod_related_entry_database
_cod_related_entry_code
1 ChemSpider 30657946
